data_2205262
loop_
_publ_author_name
'Mehmet Akkurt'
'Sema \"Ozt\"urk Y\?ild\?ir\?im'
'Fusun Ur'
'Zafer Cesur'
'Nesrin Cesur'
'Orhan B\"uy\"ukg\"ung\"or'

_publ_section_title
;6-Methyl-<i>N</i>'-(1-methylethylidene)imidazo[2,1-<i>b</i>][1,3]thiazole-5-carbohydrazide
 monohydrate
;
_journal_issue 3
_journal_name_full 'Acta Crystallographica Section E'
_journal_page_first o718
_journal_page_last o720
_journal_paper_doi 10.1107/S160053680500509X
_journal_volume 61
_journal_year 2005
_chemical_formula_iupac 'C10 H12 N4 O S, H2 O'
_chemical_formula_moiety 'C10 H12 N4 O S, H2 O'
_chemical_formula_sum 'C10 H14 N4 O2 S'
_chemical_formula_weight 254.32
_chemical_name_systematic
;
6-Methyl-N'-(1-methylethylidene)imidazo[2,1-b][1,3]thiazole-5-carbohydrazide
monohydrate
;
_space_group_IT_number 14
_symmetry_cell_setting monoclinic
_symmetry_space_group_name_Hall '-P 2yn'
_symmetry_space_group_name_H-M 'P 1 21/n 1'
_atom_sites_solution_hydrogens geom
_atom_sites_solution_primary direct
_atom_sites_solution_secondary difmap
_cell_angle_alpha 90
_cell_angle_beta 111.226(5)
_cell_angle_gamma 90
_cell_formula_units_Z 4
_cell_length_a 10.0955(7)
_cell_length_b 9.8500(6)
_cell_length_c 13.3756(8)
_cell_measurement_reflns_used 15184
_cell_measurement_temperature 293
_cell_measurement_theta_max 27.27
_cell_measurement_theta_min 2.16
_cell_volume 1239.85(14)
_computing_cell_refinement X-AREA
_computing_data_collection 'X-AREA (Stoe & Cie, 2002)'
_computing_data_reduction 'X-RED32 (Stoe & Cie, 2002)'
_computing_molecular_graphics 'ORTEP-3 (Farrugia, 1997)'
_computing_publication_material 'WinGX (Farrugia, 1999)'
_computing_structure_refinement 'SHELXL-97 (Sheldrick, 1997)'
_computing_structure_solution 'SHELXS-97 (Sheldrick, 1997)'
_diffrn_ambient_temperature 293
_diffrn_detector_area_resol_mean 6.67
_diffrn_measured_fraction_theta_full 0.995
_diffrn_measured_fraction_theta_max 0.995
_diffrn_measurement_device '2-circle goniometer'
_diffrn_measurement_device_type 'Stoe IPDS-II'
_diffrn_measurement_method \w
_diffrn_radiation_monochromator 'plane graphite'
_diffrn_radiation_type 'Mo K\a'
_diffrn_radiation_wavelength 0.71073
_diffrn_reflns_av_R_equivalents 0.0535
_diffrn_reflns_av_sigmaI/netI 0.0293
_diffrn_reflns_limit_h_max 12
_diffrn_reflns_limit_h_min -12
_diffrn_reflns_limit_k_max 12
_diffrn_reflns_limit_k_min -12
_diffrn_reflns_limit_l_max 17
_diffrn_reflns_limit_l_min -17
_diffrn_reflns_number 15514
_diffrn_reflns_reduction_process ' ?'
_diffrn_reflns_theta_full 27.28
_diffrn_reflns_theta_max 27.28
_diffrn_reflns_theta_min 2.19
_exptl_absorpt_coefficient_mu 0.258
_exptl_absorpt_correction_T_max 0.980
_exptl_absorpt_correction_T_min 0.908
_exptl_absorpt_correction_type integration
_exptl_absorpt_process_details '(X-RED; Stoe & Cie, 2002)'
_exptl_crystal_colour 'pale yellow'
_exptl_crystal_density_diffrn 1.362
_exptl_crystal_density_method 'Not Measured'
_exptl_crystal_description plate
_exptl_crystal_F_000 536
_exptl_crystal_size_max 0.380
_exptl_crystal_size_mid 0.237
_exptl_crystal_size_min 0.080
_refine_diff_density_max 0.252
_refine_diff_density_min -0.280
_refine_ls_extinction_method none
_refine_ls_goodness_of_fit_ref 1.046
_refine_ls_hydrogen_treatment mixed
_refine_ls_matrix_type full
_refine_ls_number_parameters 177
_refine_ls_number_reflns 2771
_refine_ls_number_restraints 0
_refine_ls_restrained_S_all 1.046
_refine_ls_R_factor_all 0.0524
_refine_ls_R_factor_gt 0.0391
_refine_ls_shift/su_max 0.000
_refine_ls_shift/su_mean 0.000
_refine_ls_structure_factor_coef Fsqd
_refine_ls_weighting_details 'calc w = 1/[\s^2^(Fo^2^)+(0.0558P)^2^+0.2624P] where P = (Fo^2^+2Fc^2^)/3'
_refine_ls_weighting_scheme calc
_refine_ls_wR_factor_gt 0.0999
_refine_ls_wR_factor_ref 0.1074
_reflns_number_gt 2217
_reflns_number_total 2771
_reflns_threshold_expression I>2\s(I)
_cod_data_source_file fl6148.cif
_cod_data_source_block I
_cod_original_sg_symbol_H-M 'P 21/n'
_cod_database_code 2205262

loop_
_symmetry_equiv_pos_site_id
_symmetry_equiv_pos_as_xyz
1 x,y,z
2 1/2-x,1/2+y,1/2-z
3 -x,-y,-z
4 1/2+x,1/2-y,1/2+z

loop_
_atom_site_aniso_label
_atom_site_aniso_U_11
_atom_site_aniso_U_22
_atom_site_aniso_U_33
_atom_site_aniso_U_12
_atom_site_aniso_U_13
_atom_site_aniso_U_23
S1 0.0482(3) 0.0513(3) 0.0616(3) -0.0116(2) 0.0300(2) -0.0020(2)
O1 0.0501(7) 0.0455(7) 0.0661(8) -0.0052(6) 0.0327(7) -0.0171(6)
N1 0.0454(8) 0.0413(7) 0.0445(8) -0.0056(6) 0.0200(7) -0.0058(6)
N2 0.0352(7) 0.0366(7) 0.0376(7) 0.0007(5) 0.0180(6) 0.0003(5)
N3 0.0382(7) 0.0366(7) 0.0479(8) -0.0051(6) 0.0220(6) -0.0071(6)
N4 0.0405(7) 0.0389(7) 0.0464(8) -0.0076(6) 0.0188(6) -0.0057(6)
C1 0.0543(10) 0.0532(10) 0.0452(10) -0.0051(8) 0.0277(8) -0.0083(8)
C2 0.0391(8) 0.0383(8) 0.0380(8) -0.0006(6) 0.0175(7) -0.0014(6)
C3 0.0375(8) 0.0377(8) 0.0421(9) -0.0022(6) 0.0166(7) 0.0009(7)
C4 0.0532(11) 0.0568(11) 0.0551(11) -0.0033(9) 0.0341(9) -0.0013(9)
C5 0.0451(9) 0.0477(10) 0.0426(9) -0.0014(8) 0.0232(8) -0.0040(7)
C6 0.0339(8) 0.0364(8) 0.0380(8) 0.0000(6) 0.0173(6) 0.0009(6)
C7 0.0373(8) 0.0353(8) 0.0366(8) 0.0010(6) 0.0165(6) 0.0008(6)
C8 0.0372(8) 0.0430(9) 0.0459(9) -0.0035(7) 0.0164(7) 0.0020(7)
C9 0.0523(12) 0.0687(14) 0.0832(16) -0.0220(10) 0.0294(12) -0.0131(12)
C10 0.0479(10) 0.0613(12) 0.0577(11) -0.0047(9) 0.0307(9) -0.0026(9)
O2 0.0678(9) 0.0382(7) 0.0501(8) 0.0060(6) 0.0222(7) 0.0017(6)

loop_
_atom_site_label
_atom_site_fract_x
_atom_site_fract_y
_atom_site_fract_z
_atom_site_U_iso_or_equiv
_atom_site_thermal_displace_type
_atom_site_calc_flag
_atom_site_refinement_flags
_atom_site_occupancy
_atom_site_type_symbol
S1 0.59015(5) 0.08917(5) 0.11281(4) 0.0509(2) Uani . . 1.000 S
O1 0.96493(14) 0.48573(13) 0.17495(12) 0.0507(4) Uani . . 1.000 O
N1 0.76703(16) 0.10191(15) -0.00967(12) 0.0427(4) Uani . . 1.000 N
N2 0.79432(14) 0.24803(14) 0.12330(11) 0.0351(4) Uani . . 1.000 N
N3 1.11971(16) 0.38670(15) 0.10899(12) 0.0391(4) Uani . . 1.000 N
N4 1.22016(15) 0.48839(14) 0.15339(12) 0.0411(4) Uani . . 1.000 N
C1 0.9522(2) 0.1793(2) -0.07879(15) 0.0482(6) Uani . . 1.000 C
C2 0.87804(18) 0.18860(16) -0.00035(13) 0.0375(5) Uani . . 1.000 C
C3 0.72089(18) 0.14103(17) 0.06647(13) 0.0385(5) Uani . . 1.000 C
C4 0.6426(2) 0.2149(2) 0.20978(17) 0.0510(6) Uani . . 1.000 C
C5 0.75030(19) 0.29057(19) 0.20577(15) 0.0431(5) Uani . . 1.000 C
C6 0.89932(17) 0.27927(16) 0.08240(13) 0.0349(5) Uani . . 1.000 C
C7 0.99670(17) 0.39293(16) 0.12722(13) 0.0355(5) Uani . . 1.000 C
C8 1.32008(18) 0.49642(17) 0.11652(14) 0.0417(5) Uani . . 1.000 C
C9 1.4316(2) 0.6011(2) 0.1661(2) 0.0667(8) Uani . . 1.000 C
C10 1.3341(2) 0.4123(2) 0.02807(17) 0.0524(6) Uani . . 1.000 C
O2 0.27396(16) 0.13305(14) 0.14617(13) 0.0518(5) Uani . . 1.000 O
H1A 0.98100 0.26840 -0.09190 0.0720 Uiso calc R 1.000 H
H1B 0.88880 0.14140 -0.14490 0.0720 Uiso calc R 1.000 H
H1C 1.03440 0.12230 -0.05000 0.0720 Uiso calc R 1.000 H
H3 1.146(2) 0.309(2) 0.1008(19) 0.056(6) Uiso . . 1.000 H
H4 0.589(3) 0.223(2) 0.258(2) 0.071(7) Uiso . . 1.000 H
H5 0.800(2) 0.366(2) 0.2505(17) 0.046(5) Uiso . . 1.000 H
H9A 1.40840 0.65070 0.21930 0.1000 Uiso calc R 1.000 H
H9B 1.43610 0.66250 0.11160 0.1000 Uiso calc R 1.000 H
H9C 1.52200 0.55740 0.19910 0.1000 Uiso calc R 1.000 H
H10A 1.36870 0.32370 0.05500 0.0790 Uiso calc R 1.000 H
H10B 1.39960 0.45500 0.00090 0.0790 Uiso calc R 1.000 H
H10C 1.24300 0.40400 -0.02850 0.0790 Uiso calc R 1.000 H
H2A 0.268(3) 0.055(3) 0.108(2) 0.074(7) Uiso . . 1.000 H
H2B 0.291(3) 0.098(3) 0.206(3) 0.086(10) Uiso . . 1.000 H

loop_
_atom_type_symbol
_atom_type_description
_atom_type_scat_dispersion_real
_atom_type_scat_dispersion_imag
_atom_type_scat_source
S S 0.1246 0.1234 'International Tables Vol C Tables 4.2.6.8 and 6.1.1.4'
O O 0.0106 0.0060 'International Tables Vol C Tables 4.2.6.8 and 6.1.1.4'
N N 0.0061 0.0033 'International Tables Vol C Tables 4.2.6.8 and 6.1.1.4'
H H 0.0000 0.0000 'International Tables Vol C Tables 4.2.6.8 and 6.1.1.4'
C C 0.0033 0.0016 'International Tables Vol C Tables 4.2.6.8 and 6.1.1.4'

loop_
_geom_angle_atom_site_label_1
_geom_angle_atom_site_label_2
_geom_angle_atom_site_label_3
_geom_angle
_geom_angle_publ_flag
C3 S1 C4 89.49(9) yes
H2A O2 H2B 98(3) no
C2 N1 C3 104.57(14) yes
C3 N2 C6 106.96(14) yes
C5 N2 C6 138.64(15) yes
C3 N2 C5 114.32(15) yes
N4 N3 C7 117.67(14) yes
N3 N4 C8 115.75(15) yes
C7 N3 H3 115.1(15) no
N4 N3 H3 120.0(15) no
N1 C2 C1 119.71(15) yes
N1 C2 C6 111.08(16) yes
C1 C2 C6 129.14(17) no
S1 C3 N2 111.31(13) yes
N1 C3 N2 112.70(16) yes
S1 C3 N1 135.99(14) yes
S1 C4 C5 113.69(16) yes
N2 C5 C4 111.18(17) yes
N2 C6 C7 120.07(14) yes
C2 C6 C7 135.21(17) no
N2 C6 C2 104.66(15) yes
N3 C7 C6 114.54(15) yes
O1 C7 C6 121.35(17) yes
O1 C7 N3 124.09(16) yes
N4 C8 C9 116.47(16) yes
N4 C8 C10 125.96(17) yes
C9 C8 C10 117.57(17) no
C2 C1 H1B 109.00 no
C2 C1 H1C 110.00 no
H1A C1 H1B 109.00 no
H1A C1 H1C 109.00 no
H1B C1 H1C 109.00 no
C2 C1 H1A 109.00 no
S1 C4 H4 117.2(14) no
C5 C4 H4 129.1(14) no
C4 C5 H5 130.4(13) no
N2 C5 H5 118.4(13) no
C8 C9 H9A 109.00 no
C8 C9 H9B 109.00 no
H9A C9 H9B 109.00 no
H9A C9 H9C 110.00 no
C8 C9 H9C 109.00 no
H9B C9 H9C 109.00 no
C8 C10 H10B 109.00 no
C8 C10 H10C 109.00 no
C8 C10 H10A 109.00 no
H10A C10 H10C 109.00 no
H10B C10 H10C 110.00 no
H10A C10 H10B 109.00 no

loop_
_geom_bond_atom_site_label_1
_geom_bond_atom_site_label_2
_geom_bond_distance
_geom_bond_publ_flag
S1 C3 1.7262(19) yes
S1 C4 1.732(2) yes
O1 C7 1.222(2) yes
O2 H2A 0.91(3) no
O2 H2B 0.83(4) no
N1 C2 1.378(2) yes
N1 C3 1.321(2) yes
N2 C5 1.395(2) yes
N2 C3 1.353(2) yes
N2 C6 1.392(2) yes
N3 C7 1.351(3) yes
N3 N4 1.396(2) yes
N4 C8 1.276(3) yes
N3 H3 0.83(2) no
C1 C2 1.496(3) no
C2 C6 1.377(2) no
C4 C5 1.335(3) no
C6 C7 1.467(2) no
C8 C10 1.493(3) no
C8 C9 1.493(3) no
C1 H1A 0.9600 no
C1 H1B 0.9600 no
C1 H1C 0.9600 no
C4 H4 0.98(3) no
C5 H5 0.97(2) no
C9 H9B 0.9600 no
C9 H9C 0.9600 no
C9 H9A 0.9600 no
C10 H10C 0.9600 no
C10 H10A 0.9600 no
C10 H10B 0.9600 no

loop_
_geom_contact_atom_site_label_1
_geom_contact_atom_site_label_2
_geom_contact_distance
_geom_contact_site_symmetry_2
_geom_contact_publ_flag
S1 O2 3.4069(18) . no
S1 S1 3.3954(7) 3_655 no
S1 O1 3.2480(16) 2_645 no
S1 H5 2.82(2) 2_645 no
S1 H10A 3.1100 1_455 no
O1 N2 2.840(2) . no
O1 N4 2.695(2) . no
O1 C5 3.034(2) . no
O1 C4 3.141(3) 2_655 no
O1 S1 3.2480(16) 2_655 no
O1 O2 3.196(2) 2_655 no
O1 C10 3.400(3) 3_765 no
O2 N4 3.018(2) 2_645 no
O2 N1 2.883(2) 3_655 no
O2 C10 3.335(3) 1_455 no
O2 N3 2.890(2) 1_455 no
O2 O1 3.196(2) 2_645 no
O2 S1 3.4069(18) . no
O1 H5 2.53(2) . no
O1 H10C 2.5400 3_765 no
O1 H2B 2.64(3) 2_655 no
O1 H1A 2.8000 3_765 no
O1 H4 2.63(2) 2_655 no
O2 H3 2.12(2) 1_455 no
O2 H1C 2.8500 1_455 no
O2 H10A 2.6000 1_455 no
N1 N2 2.226(2) . no
N1 O2 2.883(2) 3_655 no
N2 O1 2.840(2) . no
N3 C1 3.204(2) . no
N3 O2 2.890(2) 1_655 no
N4 O1 2.695(2) . no
N4 O2 3.018(2) 2_655 no
N1 H1C 2.8900 3_755 no
N1 H2A 1.98(3) 3_655 no
N3 H10A 2.9200 . no
N3 H10C 2.5700 . no
N3 H1A 2.8000 . no
N4 H2B 2.21(4) 2_655 no
N4 H1B 2.9100 4_555 no
C1 N3 3.204(2) . no
C4 O1 3.141(3) 2_645 no
C5 O1 3.034(2) . no
C5 C9 3.570(3) 2_745 no
C6 C8 3.550(2) 3_765 no
C8 C6 3.550(2) 3_765 no
C9 C5 3.570(3) 2_755 no
C10 O1 3.400(3) 3_765 no
C10 O2 3.335(3) 1_655 no
C1 H3 2.80(2) . no
C2 H3 2.81(2) . no
C2 H2A 2.91(3) 3_655 no
C3 H9B 3.0300 3_765 no
C3 H2A 3.06(3) 3_655 no
C4 H10A 2.9900 1_455 no
C6 H9A 2.9500 2_745 no
C7 H9A 3.0700 2_745 no
C7 H5 3.02(2) . no
C7 H10C 3.0500 3_765 no
C10 H3 2.63(2) . no
H1A N3 2.8000 . no
H1A H3 2.5400 . no
H1A O1 2.8000 3_765 no
H1B N4 2.9100 4_454 no
H1C O2 2.8500 1_655 no
H1C N1 2.8900 3_755 no
H2A C2 2.91(3) 3_655 no
H2A C3 3.06(3) 3_655 no
H2A N1 1.98(3) 3_655 no
H2B N4 2.21(4) 2_645 no
H2B O1 2.64(3) 2_645 no
H3 C1 2.80(2) . no
H3 O2 2.12(2) 1_655 no
H3 C10 2.63(2) . no
H3 H1A 2.5400 . no
H3 C2 2.81(2) . no
H3 H10C 2.4600 . no
H3 H10A 2.5400 . no
H4 O1 2.63(2) 2_645 no
H5 S1 2.82(2) 2_655 no
H5 C7 3.02(2) . no
H5 O1 2.53(2) . no
H9A C6 2.9500 2_755 no
H9A C7 3.0700 2_755 no
H9B H10B 2.4700 . no
H9B C3 3.0300 3_765 no
H10A N3 2.9200 . no
H10A S1 3.1100 1_655 no
H10A O2 2.6000 1_655 no
H10A C4 2.9900 1_655 no
H10A H3 2.5400 . no
H10B H9B 2.4700 . no
H10B H10B 2.2200 3_865 no
H10C C7 3.0500 3_765 no
H10C N3 2.5700 . no
H10C H3 2.4600 . no
H10C O1 2.5400 3_765 no

loop_
_geom_hbond_atom_site_label_D
_geom_hbond_atom_site_label_H
_geom_hbond_atom_site_label_A
_geom_hbond_site_symmetry_A
_geom_hbond_distance_DH
_geom_hbond_distance_HA
_geom_hbond_distance_DA
_geom_hbond_angle_DHA
_geom_hbond_publ_flag
O2 H2A N1 3_655 0.91(3) 1.98(3) 2.883(2) 172(3) yes
O2 H2B N4 2_645 0.83(4) 2.21(4) 3.018(2) 166(3) yes
N3 H3 O2 1_655 0.83(2) 2.12(2) 2.890(2) 155(2) yes
C5 H5 O1 . 0.97(2) 2.53(2) 3.034(2) 112.2(15) yes
C5 H5 S1 2_655 0.97(2) 2.82(2) 3.782(2) 172.0(17) yes
C10 H10C O1 3_765 0.96 2.54 3.400(3) 149 yes

loop_
_geom_torsion_atom_site_label_1
_geom_torsion_atom_site_label_2
_geom_torsion_atom_site_label_3
_geom_torsion_atom_site_label_4
_geom_torsion
_geom_torsion_publ_flag
C3 S1 C4 C5 0.57(17) no
C4 S1 C3 N2 -0.75(14) no
C4 S1 C3 N1 178.8(2) no
C2 N1 C3 N2 0.59(19) no
C3 N1 C2 C1 -176.61(16) no
C3 N1 C2 C6 0.56(19) no
C2 N1 C3 S1 -178.93(16) no
C5 N2 C6 C2 178.1(2) no
C3 N2 C6 C7 179.39(15) no
C3 N2 C6 C2 1.70(18) no
C5 N2 C3 S1 0.79(19) no
C6 N2 C3 S1 178.15(11) no
C6 N2 C5 C4 -176.55(19) no
C6 N2 C3 N1 -1.5(2) no
C5 N2 C6 C7 -4.3(3) no
C5 N2 C3 N1 -178.85(15) no
C3 N2 C5 C4 -0.4(2) no
N4 N3 C7 C6 -177.24(14) no
C7 N3 N4 C8 -165.58(16) no
N4 N3 C7 O1 4.2(3) no
N3 N4 C8 C10 3.1(3) no
N3 N4 C8 C9 -177.69(16) no
N1 C2 C6 C7 -178.57(18) no
C1 C2 C6 C7 -1.8(3) no
N1 C2 C6 N2 -1.42(19) no
C1 C2 C6 N2 175.41(17) no
S1 C4 C5 N2 -0.2(2) no
C2 C6 C7 N3 -24.5(3) no
C2 C6 C7 O1 154.1(2) no
N2 C6 C7 N3 158.71(15) no
N2 C6 C7 O1 -22.7(2) no

loop_
_cod_related_entry_id
_cod_related_entry_database
_cod_related_entry_code
1 ChemSpider 21129868
